data_4129005
loop_
_publ_author_name
'Mokhtarzadeh, Charles C.'
'Chan, Chinglin'
'Moore, Curtis E.'
'Rheingold, Arnold L.'
'Figueroa, Joshua S.'

_publ_section_title
;
 Side-On Coordination of Nitrous Oxide to a Mononuclear Cobalt Center.
;
_journal_issue 38
_journal_name_full 'Journal of the American Chemical Society'
_journal_page_first 15003
_journal_page_last 15007
_journal_paper_doi 10.1021/jacs.9b08241
_journal_volume 141
_journal_year 2019
_chemical_formula_moiety 'C47 H64 Co I2 N'
_chemical_formula_sum 'C47 H64 Co I2 N'
_chemical_formula_weight 955.72
_space_group_crystal_system orthorhombic
_space_group_IT_number 29
_space_group_name_Hall 'P 2c -2ac'
_space_group_name_H-M_alt 'P c a 21'
_atom_sites_solution_hydrogens geom
_atom_sites_solution_primary dual
_audit_creation_date 2016-07-25
_audit_creation_method
;
Olex2 1.2-beta
(compiled 2016.07.25 svn.r3318 for OlexSys, GUI svn.r5204)
;
_cell_angle_alpha 90
_cell_angle_beta 90
_cell_angle_gamma 90
_cell_formula_units_Z 8
_cell_length_a 23.0483(13)
_cell_length_b 14.0290(9)
_cell_length_c 27.3737(18)
_cell_measurement_reflns_used 7529
_cell_measurement_temperature 100
_cell_measurement_theta_max 25.31
_cell_measurement_theta_min 2.26
_cell_volume 8851.1(10)
_computing_cell_refinement 'SAINT v8.34A (Bruker, 2013)'
_computing_data_collection 'APEX2 v2013.6-2 (Bruker, 2013)'
_computing_data_reduction 'SAINT v8.34A (Bruker, 2013)'
_computing_molecular_graphics 'Olex2 (Dolomanov et al., 2009)'
_computing_publication_material 'Olex2 (Dolomanov et al., 2009)'
_computing_structure_refinement 'XL (Sheldrick, 2008)'
_computing_structure_solution 'XT (Sheldrick, 2008)'
_diffrn_ambient_temperature 100
_diffrn_detector 'Bruker APEX CCD'
_diffrn_detector_area_resol_mean 8.0
_diffrn_detector_type 'CCD Area Detector'
_diffrn_measured_fraction_theta_full 1.000
_diffrn_measured_fraction_theta_max 0.994
_diffrn_measurement_device 'Kappa Four-Circle Diffractometer'
_diffrn_measurement_device_type 'Bruker APEX-II CCD'
_diffrn_measurement_method '\w and \f scans'
_diffrn_radiation_monochromator graphite
_diffrn_radiation_probe x-ray
_diffrn_radiation_type MoK\a
_diffrn_radiation_wavelength 0.71073
_diffrn_reflns_av_R_equivalents 0.0693
_diffrn_reflns_av_unetI/netI 0.0677
_diffrn_reflns_Laue_measured_fraction_full 1.000
_diffrn_reflns_Laue_measured_fraction_max 0.994
_diffrn_reflns_limit_h_max 27
_diffrn_reflns_limit_h_min -27
_diffrn_reflns_limit_k_max 16
_diffrn_reflns_limit_k_min -16
_diffrn_reflns_limit_l_max 32
_diffrn_reflns_limit_l_min -32
_diffrn_reflns_number 56422
_diffrn_reflns_point_group_measured_fraction_full 0.939
_diffrn_reflns_point_group_measured_fraction_max 0.933
_diffrn_reflns_theta_full 25.242
_diffrn_reflns_theta_max 25.381
_diffrn_reflns_theta_min 1.451
_diffrn_source 'sealed tube'
_diffrn_source_type fine-focus
_diffrn_standards_number 0
_exptl_absorpt_coefficient_mu 1.814
_exptl_absorpt_correction_T_max 0.0916
_exptl_absorpt_correction_T_min 0.0650
_exptl_absorpt_correction_type multi-scan
_exptl_absorpt_process_details
;
SADABS-2014/5 (Bruker,2014/5) was used for absorption correction.
wR2(int) was 0.1080 before and 0.0665 after correction.
The Ratio of minimum to maximum transmission is 0.7096.
The \l/2 correction factor is 0.00150.
;
_exptl_crystal_colour 'dull dark brown'
_exptl_crystal_colour_lustre dull
_exptl_crystal_colour_modifier dark
_exptl_crystal_colour_primary brown
_exptl_crystal_density_diffrn 1.434
_exptl_crystal_description needle
_exptl_crystal_F_000 3888
_exptl_crystal_size_max 0.4
_exptl_crystal_size_mid 0.1
_exptl_crystal_size_min 0.05
_refine_diff_density_max 0.980
_refine_diff_density_min -0.475
_refine_diff_density_rms 0.094
_refine_ls_abs_structure_details
;
 Flack x determined using 4538 quotients [(I+)-(I-)]/[(I+)+(I-)]
 (Parsons, Flack and Wagner, Acta Cryst. B69 (2013) 249-259).
;
_refine_ls_abs_structure_Flack 0.348(18)
_refine_ls_extinction_method none
_refine_ls_goodness_of_fit_ref 1.034
_refine_ls_hydrogen_treatment constr
_refine_ls_matrix_type full
_refine_ls_number_parameters 929
_refine_ls_number_reflns 15163
_refine_ls_number_restraints 1
_refine_ls_restrained_S_all 1.034
_refine_ls_R_factor_all 0.0567
_refine_ls_R_factor_gt 0.0405
_refine_ls_shift/su_max 0.008
_refine_ls_shift/su_mean 0.000
_refine_ls_structure_factor_coef Fsqd
_refine_ls_weighting_details 'w=1/[\s^2^(Fo^2^)+(0.0296P)^2^] where P=(Fo^2^+2Fc^2^)/3'
_refine_ls_weighting_scheme calc
_refine_ls_wR_factor_gt 0.0818
_refine_ls_wR_factor_ref 0.0897
_reflns_Friedel_coverage 0.834
_reflns_Friedel_fraction_full 0.875
_reflns_Friedel_fraction_max 0.868
_reflns_number_gt 12276
_reflns_number_total 15163
_reflns_threshold_expression 'I > 2\s(I)'
_cod_data_source_file ja9b08241_si_002.cif
_cod_data_source_block jfig1371_b
_cod_depositor_comments
;
The following automatic conversions were performed:

data item '_diffrn_radiation_probe' value 'X-ray' was changed to
'x-ray' in accordance with the
/home/data/users/saulius/crontab/automatic-downloads/current/ACS/lib/dictionaries/cif_core.dic
dictionary named 'cif_core.dic' version 2.4.2 last updated on
2011-04-26.

Automatic conversion script
Id: cif_fix_values 6909 2019-04-08 15:41:33Z antanas 
;
_cod_database_code 4129005
_shelx_space_group_comment
;
The symmetry employed for this shelxl refinement is uniquely defined
by the following loop, which should always be used as a source of
symmetry information in preference to the above space-group names.
They are only intended as comments.
;
_olex2_refinement_description
;
1. Fixed Uiso
 At 1.2 times of:
  All C(H) groups
 At 1.5 times of:
  All C(H,H,H) groups
2. Uiso/Uaniso restraints and constraints
Uanis(C80) = Uanis(C78) = Uanis(C82)
Uanis(C88) = Uanis(C86) = Uanis(C90)
3.a Ternary CH refined with riding coordinates:
 C47(H47), C35(H35), C30(H30), C57(H57), C72(H72), C62(H62), C25(H25),
 C67(H67), C52(H52), C15(H15), C10(H10), C20(H20)
3.b Aromatic/amide H refined with riding coordinates:
 C43(H43), C6(H6), C33(H33), C50(H50), C70(H70), C55(H55), C42(H42), C28(H28),
 C65(H65), C5(H5), C13(H13), C41(H41), C4(H4), C18(H18)
3.c Idealised Me refined as rotating group:
 C16(H16A,H16B,H16C), C88(H88A,H88B,H88C), C94(H94A,H94B,H94C), C48(H48A,H48B,
 H48C), C27(H27A,H27B,H27C), C74(H74A,H74B,H74C), C86(H86A,H86B,H86C), C26(H26A,
 H26B,H26C), C78(H78A,H78B,H78C), C84(H84A,H84B,H84C), C63(H63A,H63B,H63C),
 C32(H32A,H32B,H32C), C37(H37A,H37B,H37C), C82(H82A,H82B,H82C), C49(H49A,H49B,
 H49C), C21(H21A,H21B,H21C), C36(H36A,H36B,H36C), C92(H92A,H92B,H92C), C64(H64A,
 H64B,H64C), C31(H31A,H31B,H31C), C80(H80A,H80B,H80C), C69(H69A,H69B,H69C),
 C12(H12A,H12B,H12C), C17(H17A,H17B,H17C), C68(H68A,H68B,H68C), C59(H59A,H59B,
 H59C), C73(H73A,H73B,H73C), C76(H76A,H76B,H76C), C53(H53A,H53B,H53C), C58(H58A,
 H58B,H58C), C22(H22A,H22B,H22C), C90(H90A,H90B,H90C), C54(H54A,H54B,H54C),
 C11(H11A,H11B,H11C)
;
_shelx_shelxl_version_number 2014/7
_olex2_submission_special_instructions 'No special instructions were received'

loop_
_space_group_symop_operation_xyz
'x, y, z'
'-x, -y, z+1/2'
'x+1/2, -y, z'
'-x+1/2, y, z+1/2'

loop_
_atom_site_label
_atom_site_type_symbol
_atom_site_fract_x
_atom_site_fract_y
_atom_site_fract_z
_atom_site_U_iso_or_equiv
_atom_site_adp_type
_atom_site_occupancy
_atom_site_site_symmetry_order
_atom_site_calc_flag
_atom_site_refinement_flags_posn
I3 I 0.75089(2) 0.50684(4) 0.66353(3) 0.0220(2) Uani 1 1 d .
I4 I 0.69281(3) 0.29985(5) 0.59268(4) 0.02593(16) Uani 1 1 d .
I1 I 0.50419(3) 1.00450(5) 0.33327(3) 0.0232(2) Uani 1 1 d .
I2 I 0.56076(3) 0.80111(5) 0.40710(4) 0.02867(17) Uani 1 1 d .
Co2 Co 0.69469(5) 0.48373(9) 0.58339(5) 0.0155(3) Uani 1 1 d .
Co1 Co 0.56245(5) 0.98570(9) 0.41266(6) 0.0161(3) Uani 1 1 d .
N1 N 0.6721(3) 0.9927(5) 0.3557(4) 0.015(2) Uani 1 1 d .
C44 C 0.4797(4) 0.4960(6) 0.6451(4) 0.016(2) Uani 1 1 d .
C45 C 0.5955(4) 0.5150(7) 0.7448(4) 0.017(2) Uani 1 1 d .
C43 C 0.4304(4) 0.4962(7) 0.6748(5) 0.024(3) Uani 1 1 d .
H43 H 0.3931 0.4935 0.6601 0.029 Uiso 1 1 calc R
C6 C 0.7680(4) 0.9897(6) 0.2480(5) 0.019(2) Uani 1 1 d .
H6 H 0.7654 0.9907 0.2133 0.023 Uiso 1 1 calc R
C38 C 0.6266(4) 0.4930(6) 0.6185(4) 0.013(2) Uani 1 1 d .
C60 C 0.4733(4) 0.5001(5) 0.5904(4) 0.013(2) Uani 1 1 d .
C16 C 0.5038(4) 1.0030(6) 0.1203(5) 0.024(3) Uani 1 1 d .
H16A H 0.5200 0.9415 0.1103 0.035 Uiso 1 1 calc GR
H16B H 0.5307 1.0542 0.1113 0.035 Uiso 1 1 calc GR
H16C H 0.4665 1.0131 0.1038 0.035 Uiso 1 1 calc GR
C29 C 0.7995(4) 1.0086(6) 0.5062(4) 0.019(2) Uani 1 1 d .
C47 C 0.6033(4) 0.3335(7) 0.7501(4) 0.023(2) Uani 1 1 d .
H47 H 0.5810 0.3380 0.7188 0.028 Uiso 1 1 calc R
C2 C 0.7233(4) 0.9916(6) 0.3261(5) 0.018(3) Uani 1 1 d .
C7 C 0.7173(4) 0.9918(6) 0.2757(4) 0.016(2) Uani 1 1 d .
C34 C 0.7743(3) 0.9168(6) 0.4333(3) 0.015(2) Uani 1 1 d .
C88 C 0.7046(4) 0.7097(7) 0.5794(4) 0.0282(13) Uani 1 1 d .
H88A H 0.6663 0.7155 0.5947 0.042 Uiso 1 1 calc GR
H88B H 0.7102 0.7621 0.5562 0.042 Uiso 1 1 calc GR
H88C H 0.7347 0.7125 0.6047 0.042 Uiso 1 1 calc GR
C40 C 0.5382(4) 0.5044(6) 0.7193(4) 0.017(3) Uani 1 1 d .
C75 C 0.5743(4) 0.9873(7) 0.4879(4) 0.020(2) Uani 1 1 d .
C46 C 0.6257(4) 0.4317(7) 0.7620(3) 0.017(2) Uani 1 1 d .
C94 C 0.6471(3) 0.4140(7) 0.4787(3) 0.025(2) Uani 1 1 d .
H94A H 0.6628 0.3497 0.4833 0.037 Uiso 1 1 calc GR
H94B H 0.6495 0.4315 0.4441 0.037 Uiso 1 1 calc GR
H94C H 0.6064 0.4152 0.4892 0.037 Uiso 1 1 calc GR
C77 C 0.5970(3) 1.0735(7) 0.4668(3) 0.021(2) Uani 1 1 d .
C48 C 0.5611(4) 0.2964(8) 0.7902(4) 0.032(3) Uani 1 1 d .
H48A H 0.5823 0.2876 0.8208 0.048 Uiso 1 1 calc GR
H48B H 0.5444 0.2354 0.7798 0.048 Uiso 1 1 calc GR
H48C H 0.5299 0.3429 0.7951 0.048 Uiso 1 1 calc GR
C33 C 0.7822(3) 0.9240(7) 0.4838(3) 0.019(2) Uani 1 1 d .
H33 H 0.7754 0.8694 0.5036 0.023 Uiso 1 1 calc R
C27 C 0.7569(4) 1.2249(6) 0.3837(4) 0.024(2) Uani 1 1 d .
H27A H 0.7270 1.1793 0.3736 0.036 Uiso 1 1 calc GR
H27B H 0.7633 1.2714 0.3575 0.036 Uiso 1 1 calc GR
H27C H 0.7442 1.2580 0.4133 0.036 Uiso 1 1 calc GR
C50 C 0.6754(4) 0.4466(7) 0.7896(3) 0.023(2) Uani 1 1 d .
H50 H 0.6950 0.3927 0.8024 0.028 Uiso 1 1 calc R
C56 C 0.6173(3) 0.6060(7) 0.7540(3) 0.017(2) Uani 1 1 d .
C35 C 0.7602(3) 0.8202(6) 0.4105(4) 0.0204(19) Uani 1 1 d .
H35 H 0.7363 0.8321 0.3806 0.025 Uiso 1 1 calc R
C70 C 0.4499(4) 0.5900(7) 0.5184(3) 0.018(2) Uani 1 1 d .
H70 H 0.4386 0.6484 0.5037 0.021 Uiso 1 1 calc R
C83 C 0.5136(5) 0.9868(7) 0.4784(5) 0.023(2) Uani 1 1 d .
C55 C 0.6688(3) 0.6156(7) 0.7810(3) 0.022(2) Uani 1 1 d .
H55 H 0.6841 0.6774 0.7870 0.026 Uiso 1 1 calc R
C30 C 0.8077(4) 1.0155(7) 0.5605(4) 0.027(3) Uani 1 1 d .
H30 H 0.8281 1.0770 0.5673 0.033 Uiso 1 1 calc R
C87 C 0.7086(4) 0.6171(7) 0.5531(3) 0.021(2) Uani 1 1 d .
C23 C 0.7840(3) 0.9977(5) 0.4040(5) 0.015(2) Uani 1 1 d .
C42 C 0.4345(4) 0.5002(6) 0.7240(5) 0.023(3) Uani 1 1 d .
H42 H 0.4003 0.4991 0.7433 0.028 Uiso 1 1 calc R
C79 C 0.5511(4) 1.1204(7) 0.4424(3) 0.024(2) Uani 1 1 d .
C57 C 0.5868(4) 0.6948(7) 0.7351(4) 0.020(2) Uani 1 1 d .
H57 H 0.5537 0.6737 0.7141 0.023 Uiso 1 1 calc R
C74 C 0.3981(3) 0.7415(7) 0.5816(4) 0.027(2) Uani 1 1 d .
H74A H 0.4073 0.7618 0.5482 0.040 Uiso 1 1 calc GR
H74B H 0.3958 0.7976 0.6029 0.040 Uiso 1 1 calc GR
H74C H 0.3608 0.7080 0.5818 0.040 Uiso 1 1 calc GR
C24 C 0.8023(3) 1.0838(6) 0.4253(3) 0.0161(18) Uani 1 1 d .
C72 C 0.4458(3) 0.6745(6) 0.6003(4) 0.023(2) Uani 1 1 d .
H72 H 0.4330 0.6509 0.6330 0.027 Uiso 1 1 calc R
C62 C 0.4976(3) 0.3230(6) 0.5853(3) 0.017(2) Uani 1 1 d .
H62 H 0.5241 0.3365 0.6134 0.021 Uiso 1 1 calc R
C28 C 0.8096(3) 1.0875(6) 0.4760(3) 0.0175(19) Uani 1 1 d .
H28 H 0.8217 1.1457 0.4904 0.021 Uiso 1 1 calc R
C39 C 0.5333(4) 0.4989(5) 0.6683(4) 0.010(2) Uani 1 1 d .
C51 C 0.6977(3) 0.5360(7) 0.7992(3) 0.015(2) Uani 1 1 d .
C86 C 0.6015(3) 0.6095(7) 0.5235(3) 0.0282(13) Uani 1 1 d .
H86A H 0.5734 0.5572 0.5223 0.042 Uiso 1 1 calc GR
H86B H 0.5990 0.6470 0.4934 0.042 Uiso 1 1 calc GR
H86C H 0.5930 0.6506 0.5516 0.042 Uiso 1 1 calc GR
C26 C 0.8589(3) 1.2396(6) 0.4142(4) 0.027(2) Uani 1 1 d .
H26A H 0.8636 1.2936 0.3918 0.041 Uiso 1 1 calc GR
H26B H 0.8959 1.2061 0.4176 0.041 Uiso 1 1 calc GR
H26C H 0.8464 1.2631 0.4462 0.041 Uiso 1 1 calc GR
C25 C 0.8135(4) 1.1717(6) 0.3941(3) 0.022(2) Uani 1 1 d .
H25 H 0.8284 1.1484 0.3619 0.027 Uiso 1 1 calc R
C78 C 0.6578(3) 1.1084(6) 0.4719(3) 0.0245(13) Uani 1 1 d .
H78A H 0.6844 1.0539 0.4725 0.037 Uiso 1 1 calc GR
H78B H 0.6616 1.1445 0.5024 0.037 Uiso 1 1 calc GR
H78C H 0.6675 1.1497 0.4442 0.037 Uiso 1 1 calc GR
C84 C 0.4719(3) 0.9133(7) 0.4965(3) 0.027(2) Uani 1 1 d .
H84A H 0.4434 0.8993 0.4709 0.040 Uiso 1 1 calc GR
H84B H 0.4519 0.9375 0.5256 0.040 Uiso 1 1 calc GR
H84C H 0.4931 0.8550 0.5049 0.040 Uiso 1 1 calc GR
C67 C 0.4534(4) 0.5194(8) 0.4331(4) 0.030(2) Uani 1 1 d .
H67 H 0.4336 0.5811 0.4255 0.036 Uiso 1 1 calc R
C65 C 0.4762(3) 0.4253(6) 0.5109(3) 0.018(2) Uani 1 1 d .
H65 H 0.4823 0.3707 0.4910 0.022 Uiso 1 1 calc R
C93 C 0.6816(4) 0.4838(7) 0.5086(4) 0.015(2) Uani 1 1 d .
C71 C 0.4557(3) 0.5871(6) 0.5684(3) 0.017(2) Uani 1 1 d .
C5 C 0.8219(4) 0.9863(7) 0.2700(4) 0.021(2) Uani 1 1 d .
H5 H 0.8559 0.9831 0.2504 0.025 Uiso 1 1 calc R
C52 C 0.7536(3) 0.5488(7) 0.8283(3) 0.020(2) Uani 1 1 d .
H52 H 0.7625 0.6185 0.8295 0.024 Uiso 1 1 calc R
C63 C 0.4424(4) 0.2776(7) 0.6059(4) 0.025(2) Uani 1 1 d .
H63A H 0.4243 0.3214 0.6292 0.038 Uiso 1 1 calc GR
H63B H 0.4523 0.2179 0.6224 0.038 Uiso 1 1 calc GR
H63C H 0.4153 0.2645 0.5791 0.038 Uiso 1 1 calc GR
C89 C 0.7593(3) 0.5607(7) 0.5442(3) 0.022(2) Uani 1 1 d .
C81 C 0.4988(3) 1.0671(7) 0.4507(3) 0.021(2) Uani 1 1 d .
C85 C 0.6609(3) 0.5700(7) 0.5285(3) 0.022(2) Uani 1 1 d .
C32 C 0.8454(4) 0.9348(9) 0.5815(3) 0.043(3) Uani 1 1 d .
H32A H 0.8263 0.8734 0.5755 0.065 Uiso 1 1 calc GR
H32B H 0.8503 0.9442 0.6167 0.065 Uiso 1 1 calc GR
H32C H 0.8834 0.9353 0.5655 0.065 Uiso 1 1 calc GR
C37 C 0.7263(4) 0.7526(7) 0.4434(3) 0.027(2) Uani 1 1 d .
H37A H 0.7517 0.7292 0.4695 0.040 Uiso 1 1 calc GR
H37B H 0.7120 0.6986 0.4241 0.040 Uiso 1 1 calc GR
H37C H 0.6933 0.7866 0.4578 0.040 Uiso 1 1 calc GR
C82 C 0.4393(3) 1.0982(6) 0.4372(3) 0.0245(13) Uani 1 1 d .
H82A H 0.4410 1.1388 0.4081 0.037 Uiso 1 1 calc GR
H82B H 0.4222 1.1342 0.4644 0.037 Uiso 1 1 calc GR
H82C H 0.4153 1.0421 0.4303 0.037 Uiso 1 1 calc GR
C91 C 0.7439(4) 0.4781(8) 0.5182(5) 0.023(2) Uani 1 1 d .
C1 C 0.6297(4) 0.9896(6) 0.3766(4) 0.018(2) Uani 1 1 d .
C49 C 0.6523(4) 0.2614(7) 0.7424(4) 0.031(2) Uani 1 1 d .
H49A H 0.6789 0.2851 0.7173 0.047 Uiso 1 1 calc GR
H49B H 0.6359 0.2003 0.7319 0.047 Uiso 1 1 calc GR
H49C H 0.6735 0.2526 0.7731 0.047 Uiso 1 1 calc GR
C21 C 0.6222(5) 1.2324(8) 0.2886(5) 0.055(4) Uani 1 1 d .
H21A H 0.5862 1.2505 0.2720 0.082 Uiso 1 1 calc GR
H21B H 0.6423 1.2899 0.2999 0.082 Uiso 1 1 calc GR
H21C H 0.6131 1.1916 0.3166 0.082 Uiso 1 1 calc GR
C61 C 0.4836(3) 0.4179(6) 0.5607(3) 0.0164(19) Uani 1 1 d .
C13 C 0.5785(4) 0.9130(7) 0.2147(3) 0.020(2) Uani 1 1 d .
H13 H 0.5593 0.8553 0.2064 0.024 Uiso 1 1 calc R
C9 C 0.6315(3) 0.9088(7) 0.2386(4) 0.018(2) Uani 1 1 d .
C36 C 0.8160(4) 0.7726(7) 0.3944(4) 0.028(2) Uani 1 1 d .
H36A H 0.8368 0.8147 0.3718 0.042 Uiso 1 1 calc GR
H36B H 0.8070 0.7124 0.3779 0.042 Uiso 1 1 calc GR
H36C H 0.8403 0.7599 0.4230 0.042 Uiso 1 1 calc GR
C15 C 0.4946(4) 1.0036(6) 0.1756(4) 0.025(2) Uani 1 1 d .
H15 H 0.4762 1.0659 0.1843 0.030 Uiso 1 1 calc R
C92 C 0.7842(4) 0.4021(7) 0.4999(3) 0.026(2) Uani 1 1 d .
H92A H 0.8181 0.3981 0.5215 0.039 Uiso 1 1 calc GR
H92B H 0.7970 0.4180 0.4667 0.039 Uiso 1 1 calc GR
H92C H 0.7640 0.3407 0.4995 0.039 Uiso 1 1 calc GR
C64 C 0.5280(4) 0.2509(7) 0.5522(3) 0.026(2) Uani 1 1 d .
H64A H 0.5399 0.1955 0.5715 0.039 Uiso 1 1 calc GR
H64B H 0.5622 0.2805 0.5373 0.039 Uiso 1 1 calc GR
H64C H 0.5012 0.2303 0.5264 0.039 Uiso 1 1 calc GR
C31 C 0.7496(4) 1.0185(8) 0.5872(5) 0.043(3) Uani 1 1 d .
H31A H 0.7272 1.0735 0.5758 0.065 Uiso 1 1 calc GR
H31B H 0.7564 1.0241 0.6224 0.065 Uiso 1 1 calc GR
H31C H 0.7280 0.9598 0.5804 0.065 Uiso 1 1 calc GR
C80 C 0.5543(4) 1.2113(7) 0.4135(4) 0.0245(13) Uani 1 1 d .
H80A H 0.5949 1.2259 0.4060 0.037 Uiso 1 1 calc GR
H80B H 0.5375 1.2635 0.4326 0.037 Uiso 1 1 calc GR
H80C H 0.5326 1.2038 0.3829 0.037 Uiso 1 1 calc GR
C69 C 0.5125(5) 0.5193(8) 0.4071(5) 0.040(3) Uani 1 1 d .
H69A H 0.5317 0.4578 0.4123 0.060 Uiso 1 1 calc GR
H69B H 0.5368 0.5705 0.4203 0.060 Uiso 1 1 calc GR
H69C H 0.5067 0.5295 0.3720 0.060 Uiso 1 1 calc GR
C19 C 0.6344(3) 1.0826(7) 0.2389(4) 0.021(2) Uani 1 1 d .
C41 C 0.4881(4) 0.5059(6) 0.7466(5) 0.022(3) Uani 1 1 d .
H41 H 0.4903 0.5110 0.7811 0.026 Uiso 1 1 calc R
N2 N 0.5837(3) 0.4981(5) 0.6402(3) 0.014(2) Uani 1 1 d .
C12 C 0.6131(4) 0.7381(7) 0.2677(4) 0.040(3) Uani 1 1 d .
H12A H 0.5893 0.7649 0.2939 0.060 Uiso 1 1 calc GR
H12B H 0.6337 0.6818 0.2797 0.060 Uiso 1 1 calc GR
H12C H 0.5881 0.7199 0.2402 0.060 Uiso 1 1 calc GR
C17 C 0.4530(4) 0.9261(7) 0.1902(3) 0.032(2) Uani 1 1 d .
H17A H 0.4148 0.9390 0.1758 0.049 Uiso 1 1 calc GR
H17B H 0.4496 0.9245 0.2259 0.049 Uiso 1 1 calc GR
H17C H 0.4674 0.8645 0.1785 0.049 Uiso 1 1 calc GR
C68 C 0.4163(4) 0.4389(9) 0.4128(4) 0.050(3) Uani 1 1 d .
H68A H 0.4055 0.4534 0.3790 0.075 Uiso 1 1 calc GR
H68B H 0.3812 0.4321 0.4327 0.075 Uiso 1 1 calc GR
H68C H 0.4384 0.3792 0.4137 0.075 Uiso 1 1 calc GR
C10 C 0.6572(4) 0.8129(7) 0.2505(4) 0.027(2) Uani 1 1 d .
H10 H 0.6850 0.8228 0.2781 0.032 Uiso 1 1 calc R
C59 C 0.5616(4) 0.7538(8) 0.7776(4) 0.040(3) Uani 1 1 d .
H59A H 0.5374 0.7127 0.7982 0.060 Uiso 1 1 calc GR
H59B H 0.5380 0.8059 0.7645 0.060 Uiso 1 1 calc GR
H59C H 0.5934 0.7802 0.7971 0.060 Uiso 1 1 calc GR
C73 C 0.5019(3) 0.7294(7) 0.6081(4) 0.029(2) Uani 1 1 d .
H73A H 0.5157 0.7545 0.5768 0.044 Uiso 1 1 calc GR
H73B H 0.5313 0.6868 0.6220 0.044 Uiso 1 1 calc GR
H73C H 0.4949 0.7824 0.6307 0.044 Uiso 1 1 calc GR
C76 C 0.6083(4) 0.9187(7) 0.5191(3) 0.029(2) Uani 1 1 d .
H76A H 0.5900 0.8556 0.5178 0.043 Uiso 1 1 calc GR
H76B H 0.6089 0.9414 0.5529 0.043 Uiso 1 1 calc GR
H76C H 0.6481 0.9142 0.5068 0.043 Uiso 1 1 calc GR
C66 C 0.4597(4) 0.5118(7) 0.4885(4) 0.021(2) Uani 1 1 d .
C14 C 0.5527(4) 0.9988(6) 0.2023(4) 0.021(3) Uani 1 1 d .
C4 C 0.8266(4) 0.9876(7) 0.3210(5) 0.020(2) Uani 1 1 d .
H4 H 0.8639 0.9862 0.3357 0.024 Uiso 1 1 calc R
C20 C 0.6618(4) 1.1774(7) 0.2526(4) 0.024(2) Uani 1 1 d .
H20 H 0.6990 1.1633 0.2701 0.029 Uiso 1 1 calc R
C53 C 0.7469(4) 0.5135(7) 0.8809(5) 0.024(3) Uani 1 1 d .
H53A H 0.7154 0.5485 0.8969 0.037 Uiso 1 1 calc GR
H53B H 0.7832 0.5243 0.8988 0.037 Uiso 1 1 calc GR
H53C H 0.7379 0.4453 0.8808 0.037 Uiso 1 1 calc GR
C18 C 0.5812(4) 1.0826(7) 0.2142(3) 0.020(2) Uani 1 1 d .
H18 H 0.5642 1.1418 0.2053 0.024 Uiso 1 1 calc R
C58 C 0.6277(4) 0.7544(7) 0.7035(4) 0.037(3) Uani 1 1 d .
H58A H 0.6598 0.7780 0.7235 0.056 Uiso 1 1 calc GR
H58B H 0.6064 0.8085 0.6897 0.056 Uiso 1 1 calc GR
H58C H 0.6431 0.7149 0.6769 0.056 Uiso 1 1 calc GR
C22 C 0.6764(5) 1.2391(9) 0.2087(4) 0.050(3) Uani 1 1 d .
H22A H 0.6405 1.2585 0.1924 0.075 Uiso 1 1 calc GR
H22B H 0.7006 1.2027 0.1859 0.075 Uiso 1 1 calc GR
H22C H 0.6976 1.2959 0.2196 0.075 Uiso 1 1 calc GR
C8 C 0.6590(4) 0.9945(6) 0.2507(4) 0.017(2) Uani 1 1 d .
C90 C 0.8201(3) 0.5886(7) 0.5577(3) 0.0282(13) Uani 1 1 d .
H90A H 0.8194 0.6270 0.5876 0.042 Uiso 1 1 calc GR
H90B H 0.8373 0.6260 0.5312 0.042 Uiso 1 1 calc GR
H90C H 0.8434 0.5311 0.5632 0.042 Uiso 1 1 calc GR
C54 C 0.8043(4) 0.4993(7) 0.8035(3) 0.028(2) Uani 1 1 d .
H54A H 0.7965 0.4307 0.8016 0.042 Uiso 1 1 calc GR
H54B H 0.8397 0.5103 0.8224 0.042 Uiso 1 1 calc GR
H54C H 0.8091 0.5249 0.7704 0.042 Uiso 1 1 calc GR
C11 C 0.6922(4) 0.7750(8) 0.2076(5) 0.046(3) Uani 1 1 d .
H11A H 0.6667 0.7674 0.1792 0.069 Uiso 1 1 calc GR
H11B H 0.7091 0.7132 0.2163 0.069 Uiso 1 1 calc GR
H11C H 0.7233 0.8201 0.1997 0.069 Uiso 1 1 calc GR
C3 C 0.7772(4) 0.9911(6) 0.3507(4) 0.014(2) Uani 1 1 d .

loop_
_atom_site_aniso_label
_atom_site_aniso_U_11
_atom_site_aniso_U_22
_atom_site_aniso_U_33
_atom_site_aniso_U_23
_atom_site_aniso_U_13
_atom_site_aniso_U_12
I3 0.0184(3) 0.0305(5) 0.0172(5) -0.0003(3) -0.0033(3) -0.0015(3)
I4 0.0325(3) 0.0203(4) 0.0250(3) 0.0004(3) -0.0010(3) 0.0013(3)
I1 0.0187(3) 0.0348(5) 0.0163(5) -0.0003(3) -0.0030(3) 0.0042(2)
I2 0.0340(3) 0.0202(3) 0.0318(4) 0.0016(4) -0.0004(3) -0.0018(3)
Co2 0.0126(6) 0.0203(7) 0.0135(8) 0.0010(6) 0.0009(5) -0.0012(5)
Co1 0.0123(6) 0.0208(7) 0.0151(8) 0.0003(7) 0.0007(5) -0.0009(5)
N1 0.014(4) 0.017(5) 0.014(5) 0.001(3) 0.003(4) 0.002(3)
C44 0.016(5) 0.012(6) 0.020(6) 0.000(4) 0.006(4) -0.001(4)
C45 0.019(5) 0.023(6) 0.009(5) -0.002(4) 0.000(4) -0.003(4)
C43 0.013(5) 0.029(7) 0.028(7) 0.005(4) -0.002(5) -0.005(4)
C6 0.024(5) 0.020(6) 0.014(6) -0.003(4) 0.007(5) 0.004(4)
C38 0.021(5) 0.011(5) 0.007(5) 0.003(3) -0.006(4) 0.003(4)
C60 0.005(4) 0.022(7) 0.012(5) 0.000(4) 0.003(4) 0.003(3)
C16 0.030(6) 0.024(7) 0.016(7) 0.003(4) -0.009(4) -0.001(4)
C29 0.021(5) 0.019(6) 0.017(5) -0.002(4) -0.004(4) -0.005(4)
C47 0.026(5) 0.025(6) 0.019(5) 0.006(4) -0.002(4) 0.002(4)
C2 0.009(4) 0.019(6) 0.025(7) -0.001(4) 0.006(5) 0.000(3)
C7 0.019(5) 0.018(6) 0.012(6) -0.002(4) -0.002(4) -0.001(4)
C34 0.014(4) 0.016(5) 0.016(5) 0.002(4) -0.004(4) 0.000(4)
C88 0.027(3) 0.028(3) 0.030(3) 0.001(3) -0.003(2) -0.002(2)
C40 0.018(5) 0.017(6) 0.017(6) -0.001(4) 0.004(4) 0.000(4)
C75 0.017(4) 0.026(6) 0.016(6) 0.000(4) -0.002(4) -0.005(4)
C46 0.023(4) 0.016(5) 0.013(5) 0.002(4) -0.002(4) -0.005(4)
C94 0.023(5) 0.033(6) 0.019(5) 0.001(4) -0.005(4) -0.011(4)
C77 0.016(4) 0.028(6) 0.018(5) -0.008(4) 0.000(4) 0.009(4)
C48 0.033(6) 0.036(7) 0.028(6) 0.008(5) 0.002(4) -0.001(5)
C33 0.014(4) 0.020(5) 0.023(5) 0.001(4) -0.001(4) -0.001(4)
C27 0.031(5) 0.017(5) 0.025(5) 0.012(4) -0.006(4) -0.002(4)
C50 0.020(5) 0.032(6) 0.017(5) 0.004(5) -0.006(4) 0.002(4)
C56 0.015(4) 0.018(5) 0.016(5) -0.001(4) 0.001(4) -0.002(4)
C35 0.020(4) 0.018(5) 0.023(5) 0.004(5) -0.005(4) -0.001(4)
C70 0.015(4) 0.019(5) 0.019(5) 0.007(4) 0.001(4) 0.007(4)
C83 0.022(5) 0.030(6) 0.017(6) 0.007(5) 0.005(5) -0.004(4)
C55 0.016(4) 0.028(6) 0.021(5) -0.006(4) -0.003(4) 0.001(4)
C30 0.033(6) 0.028(6) 0.021(6) 0.003(5) -0.003(4) -0.015(5)
C87 0.019(4) 0.026(6) 0.018(5) 0.004(4) -0.002(4) -0.008(4)
C23 0.007(4) 0.016(6) 0.023(6) 0.002(4) -0.005(4) 0.000(3)
C42 0.014(5) 0.025(6) 0.030(7) -0.002(4) 0.009(5) 0.000(4)
C79 0.023(5) 0.023(6) 0.024(5) -0.008(4) 0.008(4) 0.002(4)
C57 0.017(4) 0.014(5) 0.027(5) -0.006(4) -0.006(4) 0.007(4)
C74 0.020(5) 0.024(6) 0.036(6) -0.004(5) -0.001(4) 0.004(4)
C24 0.009(4) 0.018(5) 0.021(4) -0.001(4) 0.003(3) 0.000(3)
C72 0.021(4) 0.017(5) 0.030(5) 0.005(5) -0.003(5) 0.002(4)
C62 0.018(4) 0.021(5) 0.013(5) 0.001(4) -0.004(4) 0.001(4)
C28 0.017(4) 0.015(5) 0.021(5) -0.007(4) -0.003(4) -0.001(4)
C39 0.009(4) 0.010(5) 0.011(5) -0.003(3) -0.002(4) -0.004(3)
C51 0.014(4) 0.019(5) 0.012(4) -0.001(4) -0.005(4) -0.001(4)
C86 0.027(3) 0.028(3) 0.030(3) 0.001(3) -0.003(2) -0.002(2)
C26 0.026(5) 0.024(5) 0.033(6) 0.001(5) 0.006(5) -0.008(4)
C25 0.026(5) 0.022(5) 0.019(5) -0.002(4) 0.000(4) -0.002(4)
C78 0.023(3) 0.026(3) 0.025(3) -0.003(3) 0.006(2) 0.003(2)
C84 0.016(4) 0.045(7) 0.019(5) 0.002(5) 0.006(4) -0.005(4)
C67 0.035(5) 0.045(7) 0.011(5) 0.000(5) -0.006(4) 0.007(5)
C65 0.015(4) 0.019(5) 0.020(5) -0.006(4) -0.003(4) 0.005(4)
C93 0.016(4) 0.021(5) 0.009(5) 0.003(4) 0.001(4) -0.004(4)
C71 0.012(4) 0.015(5) 0.023(5) 0.003(4) -0.002(4) -0.002(4)
C5 0.018(5) 0.032(6) 0.013(6) -0.009(4) 0.004(4) -0.001(4)
C52 0.016(4) 0.023(6) 0.022(5) -0.001(4) -0.001(4) 0.001(4)
C63 0.024(5) 0.021(6) 0.031(6) 0.003(5) 0.010(4) 0.004(4)
C89 0.016(4) 0.032(6) 0.018(5) 0.006(4) 0.002(4) -0.003(4)
C81 0.012(4) 0.036(6) 0.015(5) -0.008(4) 0.005(4) -0.002(4)
C85 0.015(4) 0.031(6) 0.019(5) 0.007(4) 0.004(4) -0.002(4)
C32 0.034(5) 0.071(9) 0.025(6) 0.003(6) -0.010(5) 0.010(6)
C37 0.037(5) 0.016(5) 0.028(5) 0.000(4) 0.004(4) -0.012(4)
C82 0.023(3) 0.026(3) 0.025(3) -0.003(3) 0.006(2) 0.003(2)
C91 0.013(5) 0.033(6) 0.023(6) 0.007(5) 0.002(4) -0.003(4)
C1 0.020(5) 0.018(6) 0.017(6) -0.005(4) -0.006(5) 0.002(4)
C49 0.040(5) 0.023(5) 0.031(5) -0.003(5) -0.005(5) 0.000(4)
C21 0.062(8) 0.044(7) 0.058(8) -0.025(6) 0.025(7) -0.024(6)
C61 0.009(4) 0.021(5) 0.019(5) 0.000(4) 0.003(4) -0.002(4)
C13 0.024(5) 0.020(5) 0.015(5) 0.001(4) 0.002(4) 0.000(4)
C9 0.020(4) 0.023(6) 0.011(5) 0.001(4) 0.004(4) 0.004(4)
C36 0.026(5) 0.028(6) 0.030(6) -0.003(5) 0.002(5) 0.003(4)
C15 0.024(5) 0.028(6) 0.021(5) -0.003(4) -0.003(4) 0.002(4)
C92 0.024(5) 0.035(6) 0.020(5) 0.001(4) 0.001(4) 0.007(4)
C64 0.028(5) 0.019(5) 0.030(5) 0.006(4) 0.004(4) 0.000(4)
C31 0.057(8) 0.061(8) 0.012(6) -0.004(6) -0.007(5) 0.026(6)
C80 0.023(3) 0.026(3) 0.025(3) -0.003(3) 0.006(2) 0.003(2)
C69 0.051(6) 0.048(7) 0.022(7) -0.004(6) 0.007(6) -0.005(5)
C19 0.023(5) 0.028(6) 0.011(5) -0.004(4) 0.003(4) -0.008(4)
C41 0.019(5) 0.030(7) 0.016(6) -0.001(4) 0.001(5) 0.000(4)
N2 0.016(4) 0.013(5) 0.012(5) -0.001(3) -0.007(4) -0.002(3)
C12 0.043(6) 0.028(6) 0.050(7) 0.007(5) -0.012(5) -0.002(5)
C17 0.019(5) 0.053(7) 0.025(5) 0.001(5) 0.000(4) -0.006(5)
C68 0.037(6) 0.088(10) 0.025(6) -0.007(7) -0.009(5) -0.018(6)
C10 0.032(5) 0.018(5) 0.031(6) -0.006(5) -0.013(5) 0.001(4)
C59 0.049(7) 0.040(7) 0.031(6) -0.012(5) -0.007(5) 0.016(5)
C73 0.027(5) 0.021(6) 0.039(6) -0.007(5) -0.011(4) 0.004(4)
C76 0.027(5) 0.039(7) 0.021(5) 0.002(5) -0.007(4) 0.001(4)
C66 0.014(5) 0.030(6) 0.020(6) 0.001(4) -0.002(4) 0.003(4)
C14 0.015(4) 0.035(8) 0.013(5) 0.003(4) 0.003(4) 0.001(4)
C4 0.018(5) 0.017(5) 0.024(7) 0.006(4) -0.001(4) -0.002(4)
C20 0.030(5) 0.015(5) 0.027(5) 0.006(4) -0.008(4) -0.001(4)
C53 0.027(6) 0.025(6) 0.022(7) -0.002(4) -0.006(4) 0.003(4)
C18 0.024(5) 0.025(6) 0.012(4) 0.006(4) 0.000(4) 0.000(4)
C58 0.038(6) 0.030(6) 0.044(7) 0.003(5) -0.007(5) 0.003(5)
C22 0.054(7) 0.045(8) 0.051(8) 0.006(6) -0.003(6) -0.025(6)
C8 0.020(5) 0.014(6) 0.017(6) 0.001(4) 0.005(4) 0.007(4)
C90 0.027(3) 0.028(3) 0.030(3) 0.001(3) -0.003(2) -0.002(2)
C54 0.016(4) 0.046(7) 0.023(5) -0.005(4) -0.005(4) 0.005(4)
C11 0.037(6) 0.032(7) 0.069(9) -0.009(6) 0.006(6) 0.009(5)
C3 0.015(5) 0.008(5) 0.019(6) -0.001(4) -0.005(4) 0.000(3)

loop_
_atom_type_symbol
_atom_type_description
_atom_type_scat_dispersion_real
_atom_type_scat_dispersion_imag
_atom_type_scat_source
C C 0.0033 0.0016 'International Tables Vol C Tables 4.2.6.8 and 6.1.1.4'
H H 0.0000 0.0000 'International Tables Vol C Tables 4.2.6.8 and 6.1.1.4'
N N 0.0061 0.0033 'International Tables Vol C Tables 4.2.6.8 and 6.1.1.4'
Co Co 0.3494 0.9721 'International Tables Vol C Tables 4.2.6.8 and 6.1.1.4'
I I -0.4742 1.8119 'International Tables Vol C Tables 4.2.6.8 and 6.1.1.4'

loop_
_geom_angle_atom_site_label_1
_geom_angle_atom_site_label_2
_geom_angle_atom_site_label_3
_geom_angle
I3 Co2 I4 92.88(5)
C38 Co2 I3 88.6(3)
C38 Co2 I4 90.3(2)
C38 Co2 C87 106.0(3)
C38 Co2 C93 113.0(4)
C38 Co2 C89 145.2(4)
C38 Co2 C85 90.9(4)
C38 Co2 C91 153.9(4)
C87 Co2 I3 98.6(2)
C87 Co2 I4 160.2(3)
C87 Co2 C89 39.8(3)
C87 Co2 C85 40.8(3)
C87 Co2 C91 67.3(4)
C93 Co2 I3 156.7(2)
C93 Co2 I4 95.4(3)
C93 Co2 C87 68.1(4)
C93 Co2 C89 66.7(4)
C93 Co2 C85 39.7(3)
C93 Co2 C91 40.9(4)
C89 Co2 I3 90.8(3)
C89 Co2 I4 124.5(3)
C85 Co2 I3 137.1(3)
C85 Co2 I4 130.1(3)
C85 Co2 C89 66.6(3)
C85 Co2 C91 67.3(4)
C91 Co2 I3 117.1(3)
C91 Co2 I4 93.1(3)
C91 Co2 C89 38.7(4)
I1 Co1 I2 92.58(5)
C75 Co1 I1 155.0(3)
C75 Co1 I2 94.1(3)
C75 Co1 C77 40.4(3)
C75 Co1 C83 39.6(4)
C75 Co1 C81 66.5(4)
C77 Co1 I1 137.8(3)
C77 Co1 I2 129.6(3)
C77 Co1 C83 66.2(4)
C77 Co1 C81 66.4(3)
C83 Co1 I1 116.1(3)
C83 Co1 I2 92.8(3)
C83 Co1 C81 38.4(4)
C79 Co1 I1 99.9(3)
C79 Co1 I2 158.5(3)
C79 Co1 C75 67.5(4)
C79 Co1 C77 39.8(3)
C79 Co1 C83 66.1(4)
C79 Co1 C81 39.9(3)
C81 Co1 I1 89.9(2)
C81 Co1 I2 123.6(3)
C1 Co1 I1 89.1(3)
C1 Co1 I2 90.6(3)
C1 Co1 C75 114.9(4)
C1 Co1 C77 92.4(4)
C1 Co1 C83 154.4(5)
C1 Co1 C79 106.8(4)
C1 Co1 C81 145.8(4)
C1 N1 C2 175.1(10)
C43 C44 C60 119.9(9)
C39 C44 C43 117.3(11)
C39 C44 C60 122.6(9)
C46 C45 C40 119.9(8)
C56 C45 C40 119.4(8)
C56 C45 C46 120.7(8)
C44 C43 H43 119.3
C42 C43 C44 121.5(10)
C42 C43 H43 119.3
C7 C6 H6 119.4
C5 C6 H6 119.4
C5 C6 C7 121.2(11)
N2 C38 Co2 179.2(9)
C71 C60 C44 118.8(8)
C71 C60 C61 120.0(10)
C61 C60 C44 121.2(8)
H16A C16 H16B 109.5
H16A C16 H16C 109.5
H16B C16 H16C 109.5
C15 C16 H16A 109.5
C15 C16 H16B 109.5
C15 C16 H16C 109.5
C33 C29 C30 121.8(9)
C33 C29 C28 117.3(10)
C28 C29 C30 120.9(8)
C46 C47 H47 107.7
C46 C47 C48 111.5(8)
C46 C47 C49 112.3(7)
C48 C47 H47 107.7
C49 C47 H47 107.7
C49 C47 C48 109.7(8)
C7 C2 N1 118.7(9)
C7 C2 C3 124.1(10)
C3 C2 N1 117.2(11)
C6 C7 C8 120.0(10)
C2 C7 C6 117.3(9)
C2 C7 C8 122.7(9)
C33 C34 C35 119.8(9)
C33 C34 C23 119.0(9)
C23 C34 C35 121.0(9)
H88A C88 H88B 109.5
H88A C88 H88C 109.5
H88B C88 H88C 109.5
C87 C88 H88A 109.5
C87 C88 H88B 109.5
C87 C88 H88C 109.5
C39 C40 C45 122.6(9)
C41 C40 C45 118.9(11)
C41 C40 C39 118.4(10)
C77 C75 Co1 70.0(6)
C77 C75 C76 125.3(8)
C83 C75 Co1 71.8(7)
C83 C75 C77 106.7(8)
C83 C75 C76 127.7(9)
C76 C75 Co1 128.5(7)
C45 C46 C47 120.3(8)
C50 C46 C45 117.1(9)
C50 C46 C47 122.6(8)
H94A C94 H94B 109.5
H94A C94 H94C 109.5
H94B C94 H94C 109.5
C93 C94 H94A 109.5
C93 C94 H94B 109.5
C93 C94 H94C 109.5
C75 C77 Co1 69.6(6)
C75 C77 C78 125.3(8)
C79 C77 Co1 69.7(5)
C79 C77 C75 108.0(8)
C79 C77 C78 126.6(9)
C78 C77 Co1 128.3(6)
C47 C48 H48A 109.5
C47 C48 H48B 109.5
C47 C48 H48C 109.5
H48A C48 H48B 109.5
H48A C48 H48C 109.5
H48B C48 H48C 109.5
C29 C33 C34 122.2(10)
C29 C33 H33 118.9
C34 C33 H33 118.9
H27A C27 H27B 109.5
H27A C27 H27C 109.5
H27B C27 H27C 109.5
C25 C27 H27A 109.5
C25 C27 H27B 109.5
C25 C27 H27C 109.5
C46 C50 H50 118.3
C51 C50 C46 123.3(9)
C51 C50 H50 118.3
C45 C56 C55 119.1(9)
C45 C56 C57 121.5(8)
C55 C56 C57 119.3(8)
C34 C35 H35 107.7
C37 C35 C34 114.7(8)
C37 C35 H35 107.7
C36 C35 C34 109.3(7)
C36 C35 H35 107.7
C36 C35 C37 109.5(8)
C71 C70 H70 118.4
C71 C70 C66 123.2(9)
C66 C70 H70 118.4
C75 C83 Co1 68.6(6)
C75 C83 C84 125.1(10)
C84 C83 Co1 128.2(8)
C81 C83 Co1 71.1(6)
C81 C83 C75 109.5(8)
C81 C83 C84 125.3(9)
C56 C55 H55 119.5
C51 C55 C56 121.1(9)
C51 C55 H55 119.5
C29 C30 H30 107.5
C29 C30 C32 113.1(9)
C29 C30 C31 111.4(9)
C32 C30 H30 107.5
C31 C30 H30 107.5
C31 C30 C32 109.7(9)
C88 C87 Co2 125.9(7)
C89 C87 Co2 72.2(5)
C89 C87 C88 127.9(8)
C89 C87 C85 106.8(8)
C85 C87 Co2 69.9(5)
C85 C87 C88 125.3(8)
C34 C23 C24 120.3(10)
C34 C23 C3 119.9(8)
C24 C23 C3 119.8(8)
C43 C42 H42 119.7
C43 C42 C41 120.7(10)
C41 C42 H42 119.6
C77 C79 Co1 70.5(5)
C77 C79 C81 108.1(8)
C77 C79 C80 127.3(8)
C81 C79 Co1 72.1(5)
C81 C79 C80 124.6(8)
C80 C79 Co1 124.1(7)
C56 C57 H57 107.8
C56 C57 C59 111.0(8)
C56 C57 C58 110.8(7)
C59 C57 H57 107.8
C58 C57 H57 107.8
C58 C57 C59 111.5(8)
H74A C74 H74B 109.5
H74A C74 H74C 109.5
H74B C74 H74C 109.5
C72 C74 H74A 109.5
C72 C74 H74B 109.5
C72 C74 H74C 109.5
C23 C24 C25 120.8(8)
C28 C24 C23 118.6(9)
C28 C24 C25 120.5(8)
C74 C72 H72 106.9
C71 C72 C74 114.2(8)
C71 C72 H72 106.9
C73 C72 C74 110.2(8)
C73 C72 H72 106.9
C73 C72 C71 111.2(7)
C63 C62 H62 107.6
C61 C62 H62 107.6
C61 C62 C63 110.5(7)
C61 C62 C64 114.4(7)
C64 C62 H62 107.6
C64 C62 C63 108.9(7)
C29 C28 H28 118.7
C24 C28 C29 122.5(8)
C24 C28 H28 118.7
C44 C39 C40 121.8(10)
C44 C39 N2 119.3(11)
N2 C39 C40 118.9(9)
C50 C51 C55 118.7(8)
C50 C51 C52 121.5(9)
C55 C51 C52 119.8(8)
H86A C86 H86B 109.5
H86A C86 H86C 109.5
H86B C86 H86C 109.5
C85 C86 H86A 109.5
C85 C86 H86B 109.5
C85 C86 H86C 109.5
H26A C26 H26B 109.5
H26A C26 H26C 109.5
H26B C26 H26C 109.5
C25 C26 H26A 109.5
C25 C26 H26B 109.5
C25 C26 H26C 109.5
C27 C25 H25 106.8
C24 C25 C27 110.8(7)
C24 C25 H25 106.8
C26 C25 C27 110.4(8)
C26 C25 C24 114.8(8)
C26 C25 H25 106.8
C77 C78 H78A 109.5
C77 C78 H78B 109.5
C77 C78 H78C 109.5
H78A C78 H78B 109.5
H78A C78 H78C 109.5
H78B C78 H78C 109.5
C83 C84 H84A 109.5
C83 C84 H84B 109.5
C83 C84 H84C 109.5
H84A C84 H84B 109.5
H84A C84 H84C 109.5
H84B C84 H84C 109.5
C69 C67 H67 108.0
C68 C67 H67 108.0
C68 C67 C69 109.1(9)
C68 C67 C66 111.3(9)
C66 C67 H67 108.0
C66 C67 C69 112.1(9)
C61 C65 H65 119.1
C61 C65 C66 121.9(9)
C66 C65 H65 119.1
C94 C93 Co2 128.1(7)
C85 C93 Co2 70.6(6)
C85 C93 C94 126.2(8)
C85 C93 C91 108.0(9)
C91 C93 Co2 71.3(7)
C91 C93 C94 125.5(9)
C60 C71 C72 119.5(8)
C70 C71 C60 118.4(9)
C70 C71 C72 122.1(9)
C6 C5 H5 119.9
C6 C5 C4 120.2(10)
C4 C5 H5 119.9
C51 C52 H52 107.8
C51 C52 C53 111.5(7)
C53 C52 H52 107.8
C54 C52 C51 111.2(7)
C54 C52 H52 107.8
C54 C52 C53 110.5(7)
C62 C63 H63A 109.5
C62 C63 H63B 109.5
C62 C63 H63C 109.5
H63A C63 H63B 109.5
H63A C63 H63C 109.5
H63B C63 H63C 109.5
C87 C89 Co2 67.9(5)
C87 C89 C90 125.2(9)
C91 C89 Co2 70.2(6)
C91 C89 C87 109.6(8)
C91 C89 C90 125.1(8)
C90 C89 Co2 131.4(6)
C83 C81 Co1 70.4(6)
C83 C81 C79 107.5(8)
C83 C81 C82 126.5(8)
C79 C81 Co1 68.0(5)
C79 C81 C82 125.6(9)
C82 C81 Co1 132.2(6)
C87 C85 Co2 69.2(5)
C87 C85 C86 124.9(9)
C86 C85 Co2 129.0(6)
C93 C85 Co2 69.7(6)
C93 C85 C87 108.3(7)
C93 C85 C86 126.7(8)
C30 C32 H32A 109.5
C30 C32 H32B 109.5
C30 C32 H32C 109.5
H32A C32 H32B 109.5
H32A C32 H32C 109.5
H32B C32 H32C 109.5
C35 C37 H37A 109.5
C35 C37 H37B 109.5
C35 C37 H37C 109.5
H37A C37 H37B 109.5
H37A C37 H37C 109.5
H37B C37 H37C 109.5
C81 C82 H82A 109.5
C81 C82 H82B 109.5
C81 C82 H82C 109.5
H82A C82 H82B 109.5
H82A C82 H82C 109.5
H82B C82 H82C 109.5
C93 C91 Co2 67.8(6)
C93 C91 C92 126.0(10)
C89 C91 Co2 71.2(6)
C89 C91 C93 107.1(9)
C89 C91 C92 126.8(8)
C92 C91 Co2 129.8(8)
N1 C1 Co1 177.9(10)
C47 C49 H49A 109.5
C47 C49 H49B 109.5
C47 C49 H49C 109.5
H49A C49 H49B 109.5
H49A C49 H49C 109.5
H49B C49 H49C 109.5
H21A C21 H21B 109.5
H21A C21 H21C 109.5
H21B C21 H21C 109.5
C20 C21 H21A 109.5
C20 C21 H21B 109.5
C20 C21 H21C 109.5
C60 C61 C62 119.3(8)
C65 C61 C60 118.6(8)
C65 C61 C62 121.9(8)
C9 C13 H13 119.0
C14 C13 H13 119.0
C14 C13 C9 122.1(9)
C13 C9 C10 119.1(8)
C13 C9 C8 118.2(9)
C8 C9 C10 122.6(8)
C35 C36 H36A 109.5
C35 C36 H36B 109.5
C35 C36 H36C 109.5
H36A C36 H36B 109.5
H36A C36 H36C 109.5
H36B C36 H36C 109.5
C16 C15 H15 107.3
C17 C15 C16 110.4(7)
C17 C15 H15 107.3
C17 C15 C14 113.6(8)
C14 C15 C16 110.7(7)
C14 C15 H15 107.3
C91 C92 H92A 109.5
C91 C92 H92B 109.5
C91 C92 H92C 109.5
H92A C92 H92B 109.5
H92A C92 H92C 109.5
H92B C92 H92C 109.5
C62 C64 H64A 109.5
C62 C64 H64B 109.5
C62 C64 H64C 109.5
H64A C64 H64B 109.5
H64A C64 H64C 109.5
H64B C64 H64C 109.5
C30 C31 H31A 109.5
C30 C31 H31B 109.5
C30 C31 H31C 109.5
H31A C31 H31B 109.5
H31A C31 H31C 109.5
H31B C31 H31C 109.5
C79 C80 H80A 109.5
C79 C80 H80B 109.5
C79 C80 H80C 109.5
H80A C80 H80B 109.5
H80A C80 H80C 109.5
H80B C80 H80C 109.5
C67 C69 H69A 109.5
C67 C69 H69B 109.5
C67 C69 H69C 109.5
H69A C69 H69B 109.5
H69A C69 H69C 109.5
H69B C69 H69C 109.5
C18 C19 C20 118.9(9)
C8 C19 C20 123.3(8)
C8 C19 C18 117.8(9)
C40 C41 C42 120.4(12)
C40 C41 H41 119.8
C42 C41 H41 119.8
C38 N2 C39 176.0(9)
H12A C12 H12B 109.5
H12A C12 H12C 109.5
H12B C12 H12C 109.5
C10 C12 H12A 109.5
C10 C12 H12B 109.5
C10 C12 H12C 109.5
C15 C17 H17A 109.5
C15 C17 H17B 109.5
C15 C17 H17C 109.5
H17A C17 H17B 109.5
H17A C17 H17C 109.5
H17B C17 H17C 109.5
C67 C68 H68A 109.5
C67 C68 H68B 109.5
C67 C68 H68C 109.5
H68A C68 H68B 109.5
H68A C68 H68C 109.5
H68B C68 H68C 109.5
C9 C10 C12 114.6(8)
C9 C10 H10 106.9
C9 C10 C11 110.7(9)
C12 C10 H10 106.9
C11 C10 C12 110.4(9)
C11 C10 H10 106.9
C57 C59 H59A 109.5
C57 C59 H59B 109.5
C57 C59 H59C 109.5
H59A C59 H59B 109.5
H59A C59 H59C 109.5
H59B C59 H59C 109.5
C72 C73 H73A 109.5
C72 C73 H73B 109.5
C72 C73 H73C 109.5
H73A C73 H73B 109.5
H73A C73 H73C 109.5
H73B C73 H73C 109.5
C75 C76 H76A 109.5
C75 C76 H76B 109.5
C75 C76 H76C 109.5
H76A C76 H76B 109.5
H76A C76 H76C 109.5
H76B C76 H76C 109.5
C70 C66 C67 121.0(9)
C70 C66 C65 117.9(10)
C65 C66 C67 121.1(9)
C13 C14 C15 122.1(8)
C13 C14 C18 118.4(9)
C18 C14 C15 119.5(8)
C5 C4 H4 119.4
C3 C4 C5 121.1(10)
C3 C4 H4 119.4
C21 C20 H20 107.5
C19 C20 C21 110.4(8)
C19 C20 H20 107.5
C22 C20 C21 110.5(9)
C22 C20 C19 113.3(8)
C22 C20 H20 107.5
C52 C53 H53A 109.5
C52 C53 H53B 109.5
C52 C53 H53C 109.5
H53A C53 H53B 109.5
H53A C53 H53C 109.5
H53B C53 H53C 109.5
C19 C18 H18 119.0
C14 C18 C19 122.0(9)
C14 C18 H18 119.0
C57 C58 H58A 109.5
C57 C58 H58B 109.5
C57 C58 H58C 109.5
H58A C58 H58B 109.5
H58A C58 H58C 109.5
H58B C58 H58C 109.5
C20 C22 H22A 109.5
C20 C22 H22B 109.5
C20 C22 H22C 109.5
H22A C22 H22B 109.5
H22A C22 H22C 109.5
H22B C22 H22C 109.5
C9 C8 C7 119.3(8)
C19 C8 C7 119.2(8)
C19 C8 C9 121.5(9)
C89 C90 H90A 109.5
C89 C90 H90B 109.5
C89 C90 H90C 109.5
H90A C90 H90B 109.5
H90A C90 H90C 109.5
H90B C90 H90C 109.5
C52 C54 H54A 109.5
C52 C54 H54B 109.5
C52 C54 H54C 109.5
H54A C54 H54B 109.5
H54A C54 H54C 109.5
H54B C54 H54C 109.5
C10 C11 H11A 109.5
C10 C11 H11B 109.5
C10 C11 H11C 109.5
H11A C11 H11B 109.5
H11A C11 H11C 109.5
H11B C11 H11C 109.5
C2 C3 C23 124.4(10)
C4 C3 C2 116.1(11)
C4 C3 C23 119.5(9)

loop_
_geom_bond_atom_site_label_1
_geom_bond_atom_site_label_2
_geom_bond_distance
I3 Co2 2.5682(17)
I4 Co2 2.5925(14)
I1 Co1 2.5682(18)
I2 Co1 2.5944(14)
Co2 C38 1.844(10)
Co2 C87 2.071(9)
Co2 C93 2.068(11)
Co2 C89 2.129(9)
Co2 C85 2.081(9)
Co2 C91 2.115(12)
Co1 C75 2.079(11)
Co1 C77 2.084(9)
Co1 C83 2.122(12)
Co1 C79 2.074(9)
Co1 C81 2.130(8)
Co1 C1 1.837(11)
N1 C2 1.429(13)
N1 C1 1.136(12)
C44 C43 1.397(15)
C44 C60 1.508(16)
C44 C39 1.390(13)
C45 C40 1.502(14)
C45 C46 1.439(13)
C45 C56 1.394(13)
C43 H43 0.9500
C43 C42 1.352(18)
C6 H6 0.9500
C6 C7 1.394(14)
C6 C5 1.383(15)
C38 N2 1.155(12)
C60 C71 1.421(12)
C60 C61 1.430(12)
C16 H16A 0.9800
C16 H16B 0.9800
C16 H16C 0.9800
C16 C15 1.530(17)
C29 C33 1.394(13)
C29 C30 1.500(16)
C29 C28 1.402(13)
C47 H47 1.0000
C47 C46 1.509(13)
C47 C48 1.557(13)
C47 C49 1.530(12)
C2 C7 1.388(16)
C2 C3 1.413(14)
C7 C8 1.508(14)
C34 C33 1.398(13)
C34 C35 1.527(12)
C34 C23 1.407(13)
C88 H88A 0.9800
C88 H88B 0.9800
C88 H88C 0.9800
C88 C87 1.488(13)
C40 C39 1.402(16)
C40 C41 1.375(14)
C75 C77 1.439(13)
C75 C83 1.424(14)
C75 C76 1.506(13)
C46 C50 1.386(11)
C94 H94A 0.9800
C94 H94B 0.9800
C94 H94C 0.9800
C94 C93 1.504(13)
C77 C79 1.414(12)
C77 C78 1.492(11)
C48 H48A 0.9800
C48 H48B 0.9800
C48 H48C 0.9800
C33 H33 0.9500
C27 H27A 0.9800
C27 H27B 0.9800
C27 H27C 0.9800
C27 C25 1.529(12)
C50 H50 0.9500
C50 C51 1.381(13)
C56 C55 1.406(11)
C56 C57 1.520(12)
C35 H35 1.0000
C35 C37 1.525(12)
C35 C36 1.515(12)
C70 H70 0.9500
C70 C71 1.374(13)
C70 C66 1.388(13)
C83 C84 1.494(12)
C83 C81 1.400(14)
C55 H55 0.9500
C55 C51 1.393(12)
C30 H30 1.0000
C30 C32 1.538(14)
C30 C31 1.526(14)
C87 C89 1.432(12)
C87 C85 1.448(12)
C23 C24 1.407(12)
C23 C3 1.472(16)
C42 H42 0.9500
C42 C41 1.383(15)
C79 C81 1.436(12)
C79 C80 1.503(14)
C57 H57 1.0000
C57 C59 1.541(13)
C57 C58 1.529(13)
C74 H74A 0.9800
C74 H74B 0.9800
C74 H74C 0.9800
C74 C72 1.534(11)
C24 C28 1.396(12)
C24 C25 1.523(12)
C72 H72 1.0000
C72 C71 1.523(13)
C72 C73 1.521(11)
C62 H62 1.0000
C62 C63 1.531(11)
C62 C61 1.525(12)
C62 C64 1.527(12)
C28 H28 0.9500
C39 N2 1.394(13)
C51 C52 1.525(11)
C86 H86A 0.9800
C86 H86B 0.9800
C86 H86C 0.9800
C86 C85 1.482(11)
C26 H26A 0.9800
C26 H26B 0.9800
C26 H26C 0.9800
C26 C25 1.518(11)
C25 H25 1.0000
C78 H78A 0.9800
C78 H78B 0.9800
C78 H78C 0.9800
C84 H84A 0.9800
C84 H84B 0.9800
C84 H84C 0.9800
C67 H67 1.0000
C67 C69 1.537(14)
C67 C68 1.523(14)
C67 C66 1.526(15)
C65 H65 0.9500
C65 C61 1.380(12)
C65 C66 1.411(13)
C93 C85 1.410(13)
C93 C91 1.462(12)
C5 H5 0.9500
C5 C4 1.401(16)
C52 H52 1.0000
C52 C53 1.532(16)
C52 C54 1.518(11)
C63 H63A 0.9800
C63 H63B 0.9800
C63 H63C 0.9800
C89 C91 1.406(15)
C89 C90 1.503(11)
C81 C82 1.487(11)
C32 H32A 0.9800
C32 H32B 0.9800
C32 H32C 0.9800
C37 H37A 0.9800
C37 H37B 0.9800
C37 H37C 0.9800
C82 H82A 0.9800
C82 H82B 0.9800
C82 H82C 0.9800
C91 C92 1.501(13)
C49 H49A 0.9800
C49 H49B 0.9800
C49 H49C 0.9800
C21 H21A 0.9800
C21 H21B 0.9800
C21 H21C 0.9800
C21 C20 1.548(14)
C13 H13 0.9500
C13 C9 1.388(12)
C13 C14 1.384(12)
C9 C10 1.506(13)
C9 C8 1.399(13)
C36 H36A 0.9800
C36 H36B 0.9800
C36 H36C 0.9800
C15 H15 1.0000
C15 C17 1.505(12)
C15 C14 1.526(12)
C92 H92A 0.9800
C92 H92B 0.9800
C92 H92C 0.9800
C64 H64A 0.9800
C64 H64B 0.9800
C64 H64C 0.9800
C31 H31A 0.9800
C31 H31B 0.9800
C31 H31C 0.9800
C80 H80A 0.9800
C80 H80B 0.9800
C80 H80C 0.9800
C69 H69A 0.9800
C69 H69B 0.9800
C69 H69C 0.9800
C19 C20 1.520(13)
C19 C18 1.400(12)
C19 C8 1.397(12)
C41 H41 0.9500
C12 H12A 0.9800
C12 H12B 0.9800
C12 H12C 0.9800
C12 C10 1.533(14)
C17 H17A 0.9800
C17 H17B 0.9800
C17 H17C 0.9800
C68 H68A 0.9800
C68 H68B 0.9800
C68 H68C 0.9800
C10 H10 1.0000
C10 C11 1.521(15)
C59 H59A 0.9800
C59 H59B 0.9800
C59 H59C 0.9800
C73 H73A 0.9800
C73 H73B 0.9800
C73 H73C 0.9800
C76 H76A 0.9800
C76 H76B 0.9800
C76 H76C 0.9800
C14 C18 1.385(12)
C4 H4 0.9500
C4 C3 1.399(14)
C20 H20 1.0000
C20 C22 1.518(14)
C53 H53A 0.9800
C53 H53B 0.9800
C53 H53C 0.9800
C18 H18 0.9500
C58 H58A 0.9800
C58 H58B 0.9800
C58 H58C 0.9800
C22 H22A 0.9800
C22 H22B 0.9800
C22 H22C 0.9800
C90 H90A 0.9800
C90 H90B 0.9800
C90 H90C 0.9800
C54 H54A 0.9800
C54 H54B 0.9800
C54 H54C 0.9800
C11 H11A 0.9800
C11 H11B 0.9800
C11 H11C 0.9800
